data_2003518
loop_
_publ_author_name
'Yamada, T.'
'Uekusa, H.'
'Ohashi, Y.'
'Yamago, S.'
'Wang, X. Q.'
'Nakamura, E.'

_publ_section_title
;<i>cis</i>- and <i>trans</i>-Dimethyl
 Spiro[(4',4'-dimethyl-2',6'-dioxacyclohexane)-1',3-(4-methylenebicyclo[3.3.0]octane)]-2,2-dicarboxylate
;
_journal_issue 6
_journal_name_full 'Acta Crystallographica Section C'
_journal_page_first 1137
_journal_page_last 1139
_journal_paper_doi 10.1107/S010827019401276X
_journal_volume 51
_journal_year 1995
_chemical_formula_moiety 'C18 H26 O6'
_chemical_formula_structural 'C18 H26 O6'
_chemical_formula_sum 'C18 H26 O6'
_chemical_formula_weight 338.39
_chemical_name_systematic
;
 Spiro[(4',4'-dimethyl-2',6'-dioxa-cyclohexane)-
1',3-(trans-4-methylene-bicyclo[3.3.0]octane)]-2,2-dimethylcarboxylate
 Spiro[(4',4'-dimethyl-2',6'-dioxa-cyclohexane)-
1',3-(cis-4-methylene-bicyclo[3.3.0]octane)]-2,2-dimethylcarboxylate
;
_space_group_IT_number 2
_symmetry_cell_setting triclinic
_symmetry_space_group_name_Hall '-P 1'
_symmetry_space_group_name_H-M 'P -1'
_audit_creation_method SHELXL
_cell_angle_alpha 97.29(5)
_cell_angle_beta 97.71(5)
_cell_angle_gamma 105.58(3)
_cell_formula_units_Z 2
_cell_length_a 8.960(4)
_cell_length_b 11.507(6)
_cell_length_c 8.889(7)
_cell_measurement_reflns_used 25
_cell_measurement_temperature 296(2)
_cell_measurement_theta_max 15.020
_cell_measurement_theta_min 12.615
_cell_volume 862.0(9)
_computing_cell_refinement 'MSC/AFC Diffractometer Control Software'
_computing_data_collection
;MSC/AFC Diffractometer Control Software (Molecular Structure Corporation,
 1992)
;
_computing_data_reduction 'TEXSAN (Molecular Structure Corporation, 1992)'
_computing_molecular_graphics TEXSAN
_computing_structure_refinement 'SHELXL93 (Sheldrick, 1994)'
_computing_structure_solution TEXSAN
_diffrn_ambient_temperature 296(2)
_diffrn_measurement_device AFC5R
_diffrn_measurement_method 'omega scans with profile analysis'
_diffrn_radiation_monochromator graphite
_diffrn_radiation_source 'sealed tube'
_diffrn_radiation_type MoK\a
_diffrn_radiation_wavelength 0.71073
_diffrn_reflns_av_R_equivalents 0.038
_diffrn_reflns_av_sigmaI/netI 0.076
_diffrn_reflns_limit_h_max 11
_diffrn_reflns_limit_h_min 0
_diffrn_reflns_limit_k_max 14
_diffrn_reflns_limit_k_min -14
_diffrn_reflns_limit_l_max 11
_diffrn_reflns_limit_l_min -11
_diffrn_reflns_number 3964
_diffrn_reflns_theta_max 27.50
_diffrn_reflns_theta_min 1.86
_diffrn_standards_decay_% -3.23
_diffrn_standards_interval_count 100
_diffrn_standards_number 3
_exptl_absorpt_coefficient_mu 0.097
_exptl_absorpt_correction_T_max 1.000
_exptl_absorpt_correction_T_min 0.883
_exptl_absorpt_correction_type psi-scan
_exptl_crystal_colour colourless
_exptl_crystal_density_diffrn 1.304
_exptl_crystal_description prismatic
_exptl_crystal_F_000 364
_exptl_crystal_size_max 0.47
_exptl_crystal_size_mid 0.34
_exptl_crystal_size_min 0.06
_refine_diff_density_max 0.30
_refine_diff_density_min -0.34
_refine_ls_extinction_method none
_refine_ls_goodness_of_fit_all 1.015
_refine_ls_goodness_of_fit_obs 1.109
_refine_ls_matrix_type full
_refine_ls_number_parameters 231
_refine_ls_number_reflns 3963
_refine_ls_number_restraints 1
_refine_ls_restrained_S_all 1.017
_refine_ls_restrained_S_obs 1.108
_refine_ls_R_factor_all 0.147
_refine_ls_R_factor_obs 0.061
_refine_ls_shift/esd_max 0.001
_refine_ls_shift/esd_mean 0.000
_refine_ls_structure_factor_coef Fsqd
_refine_ls_weighting_details w=1/[\s^2^(Fo^2^)+(0.0919P)^2^+0.2615P]
_refine_ls_weighting_scheme calc
_refine_ls_wR_factor_all 0.198
_refine_ls_wR_factor_obs 0.154
_reflns_number_observed 2101
_reflns_number_total 3964
_reflns_observed_criterion >2sigma(I)
_cod_data_source_file as1138.cif
_cod_data_source_block I
_cod_depositor_comments
;
The following automatic conversions were performed:

'_refine_ls_weighting_scheme' value 'calc
w=1/[\s^2^(Fo^2^)+(0.0919P)^2^+0.2615P]' was changed to 'calc'. New
tag '_refine_ls_weighting_details' was created. The value of the new
tag was set to 'w=1/[\s^2^(Fo^2^)+(0.0919P)^2^+0.2615P]'.

Automatic conversion script
Id: cif_fix_values 3143 2015-03-26 13:38:13Z robertas 

The following automatic conversions were performed:

'_exptl_absorpt_correction_type' value '\y scan' was replaced with
the value 'psi-scan' as specified in the replacement file
'src/cod-tools/trunk/data/replacement-values/replacement_values.lst'.

Automatic conversion script
Id: cif_fix_values 5376 2017-05-30 11:51:03Z andrius 
;
_cod_database_code 2003518

loop_
_symmetry_equiv_pos_as_xyz
'x, y, z'
'-x, -y, -z'

loop_
_atom_site_aniso_label
_atom_site_aniso_U_11
_atom_site_aniso_U_12
_atom_site_aniso_U_13
_atom_site_aniso_U_22
_atom_site_aniso_U_23
_atom_site_aniso_U_33
O1 0.0599(14) 0.0214(11) 0.0285(12) 0.0538(13) 0.0341(12) 0.070(2)
O2 0.0581(13) 0.0309(12) 0.0246(11) 0.0703(15) 0.0238(11) 0.0521(13)
O3 0.078(2) 0.0096(13) 0.0202(12) 0.074(2) -0.0085(12) 0.0436(14)
O4 0.0385(11) 0.0100(10) 0.0157(9) 0.0548(12) 0.0132(10) 0.0423(12)
O5 0.0482(11) 0.0121(9) 0.0056(9) 0.0361(10) 0.0050(9) 0.0401(11)
O6 0.0434(10) 0.0094(8) 0.0038(8) 0.0311(9) 0.0070(8) 0.0361(10)
C1 0.0378(15) 0.0035(12) 0.0085(12) 0.0384(15) 0.0100(12) 0.0334(14)
C2 0.0370(14) 0.0087(11) 0.0092(12) 0.0346(14) 0.0094(11) 0.0383(15)
C3 0.045(2) 0.0040(13) 0.0114(14) 0.0366(15) 0.0150(13) 0.051(2)
C4A 0.037(2) 0.008(2) 0.013(2) 0.026(2) 0.005(2) 0.052(2)
C4B 0.052(8) 0.007(6) 0.023(6) 0.043(8) 0.023(6) 0.054(8)
C5 0.046(2) 0.003(2) 0.016(2) 0.062(2) 0.007(2) 0.073(2)
C6 0.047(2) 0.005(2) -0.007(2) 0.053(2) -0.005(2) 0.074(3)
C7 0.049(2) 0.008(2) -0.005(2) 0.054(2) 0.001(2) 0.052(2)
C8 0.047(2) 0.0002(14) 0.0008(14) 0.048(2) 0.0133(14) 0.046(2)
C9 0.056(2) 0.006(2) 0.025(2) 0.060(2) 0.019(2) 0.061(2)
C10 0.0308(14) 0.0083(12) 0.0035(12) 0.046(2) 0.0087(13) 0.037(2)
C11 0.064(2) 0.044(2) 0.010(2) 0.074(2) 0.009(2) 0.061(2)
C12 0.052(2) 0.0149(13) 0.0125(13) 0.0360(15) 0.0092(12) 0.039(2)
C13 0.057(2) 0.029(2) 0.036(2) 0.091(3) 0.028(2) 0.064(2)
C14 0.056(2) 0.0181(14) 0.0052(14) 0.039(2) 0.0093(13) 0.045(2)
C15 0.045(2) 0.0162(13) 0.0044(13) 0.040(2) 0.0084(12) 0.039(2)
C16 0.048(2) 0.0093(13) 0.0020(13) 0.042(2) 0.0065(12) 0.036(2)
C17 0.068(2) 0.023(2) 0.001(2) 0.054(2) 0.016(2) 0.051(2)
C18 0.049(2) 0.016(2) 0.012(2) 0.066(2) 0.015(2) 0.053(2)

loop_
_atom_site_label
_atom_site_occupancy
_atom_site_fract_x
_atom_site_fract_y
_atom_site_fract_z
_atom_site_U_iso_or_equiv
_atom_site_thermal_displace_type
_atom_site_calc_flag
_atom_site_refinement_flags
_atom_site_disorder_group
_atom_site_type_symbol
O1 1 0.6669(3) 0.4951(2) 0.1061(3) 0.057 Uani d . . O
O2 1 0.5262(3) 0.4363(2) 0.2856(3) 0.055 Uani d . . O
O3 1 0.7536(3) 0.2432(2) -0.0580(3) 0.068 Uani d . . O
O4 1 0.9163(2) 0.3771(2) 0.1388(2) 0.045 Uani d . . O
O5 1 0.7827(2) 0.1732(2) 0.2917(2) 0.042 Uani d . . O
O6 1 0.7928(2) 0.3620(2) 0.4329(2) 0.037 Uani d . . O
C1 1 0.6501(3) 0.2964(2) 0.1699(3) 0.038 Uani d . . C
C2 1 0.6973(3) 0.2582(2) 0.3297(3) 0.037 Uani d . . C
C3 1 0.5398(4) 0.1896(3) 0.3734(4) 0.045 Uani d D . C
C4A 0.753(10) 0.4098(4) 0.1769(4) 0.2417(5) 0.038 Uani d P 1 C
H4A 0.753(10) 0.3698(4) 0.2479(4) 0.2586(5) 0.046 Uiso calc PR 1 H
C4B 0.247(10) 0.4572(15) 0.1096(11) 0.2223(7) 0.048 Uani d PD 2 C
H4B 0.247(10) 0.4974(15) 0.0385(11) 0.2067(7) 0.058 Uiso calc PR 2 H
C5 1 0.2736(4) 0.0675(3) 0.1757(4) 0.063 Uani d . . C
H5A 0.753(10) 0.1861(4) 0.0662(3) 0.2297(4) 0.075 Uiso calc PR 1 H
H5B 0.753(10) 0.3025(4) -0.0074(3) 0.1813(4) 0.075 Uiso calc PR 1 H
H5C 0.247(10) 0.2320(4) -0.0175(3) 0.1864(4) 0.075 Uiso calc PR 2 H
H5D 0.247(10) 0.2282(4) 0.1169(3) 0.2422(4) 0.075 Uiso calc PR 2 H
C6 1 0.2308(4) 0.0827(3) 0.0063(4) 0.063 Uani d . . C
H6A 1 0.1333(4) 0.1046(3) -0.0093(4) 0.075 Uiso calc R . H
H6B 1 0.2177(4) 0.0068(3) -0.0626(4) 0.075 Uiso calc R . H
C7 1 0.3685(4) 0.1859(3) -0.0257(4) 0.055 Uani d . . C
H7A 1 0.3942(4) 0.1657(3) -0.1264(4) 0.066 Uiso calc R . H
H7B 1 0.3442(4) 0.2634(3) -0.0183(4) 0.066 Uiso calc R . H
C8 1 0.5005(4) 0.1892(3) 0.1022(4) 0.050 Uani d . . C
H8A 0.753(10) 0.5325(4) 0.1148(3) 0.0795(4) 0.060 Uiso calc PR 1 H
H8B 0.247(10) 0.5501(4) 0.1368(3) 0.0434(4) 0.060 Uiso calc PR 2 H
C9 1 0.5112(4) 0.1606(3) 0.5072(4) 0.059 Uani d . . C
H9A 0.753(10) 0.4079(4) 0.1313(3) 0.5222(4) 0.071 Uiso calc PR 1 H
H9B 0.753(10) 0.5942(4) 0.1695(3) 0.5868(4) 0.071 Uiso calc PR 1 H
H9C 0.247(10) 0.4367(4) 0.0876(3) 0.5111(4) 0.071 Uiso calc PR 2 H
H9D 0.247(10) 0.5653(4) 0.2132(3) 0.5979(4) 0.071 Uiso calc PR 2 H
C10 1 0.6175(3) 0.4207(3) 0.1824(3) 0.039 Uani d . . C
C11 1 0.4818(4) 0.5487(3) 0.2971(4) 0.062 Uani d . . C
H11A 1 0.4151(25) 0.5497(11) 0.3729(22) 0.093 Uiso calc R . H
H11B 1 0.4263(27) 0.5536(12) 0.1990(9) 0.093 Uiso calc R . H
H11C 1 0.5746(5) 0.6174(4) 0.3270(29) 0.093 Uiso calc R . H
C12 1 0.7770(4) 0.3009(3) 0.0693(3) 0.041 Uani d . . C
C13 1 1.0449(4) 0.3786(4) 0.0571(4) 0.065 Uani d . . C
H13A 1 1.1367(10) 0.4424(17) 0.1100(18) 0.098 Uiso calc R . H
H13B 1 1.0171(13) 0.3932(25) -0.0455(11) 0.098 Uiso calc R . H
H13C 1 1.0666(21) 0.3011(9) 0.0521(28) 0.098 Uiso calc R . H
C14 1 0.8612(4) 0.1399(3) 0.4243(4) 0.046 Uani d . . C
H14A 1 0.9179(4) 0.0832(3) 0.3907(4) 0.056 Uiso calc R . H
H14B 1 0.7835(4) 0.0986(3) 0.4809(4) 0.056 Uiso calc R . H
C15 1 0.9756(3) 0.2512(3) 0.5299(3) 0.041 Uani d . . C
C16 1 0.8828(4) 0.3406(3) 0.5680(3) 0.043 Uani d . . C
H16A 1 0.8120(4) 0.3086(3) 0.6362(3) 0.052 Uiso calc R . H
H16B 1 0.9552(4) 0.4178(3) 0.6222(3) 0.052 Uiso calc R . H
C17 1 1.0413(4) 0.2121(3) 0.6768(4) 0.057 Uani d . . C
H17A 1 1.1130(22) 0.2824(5) 0.7444(12) 0.086 Uiso calc R . H
H17B 1 1.0957(24) 0.1531(17) 0.6508(5) 0.086 Uiso calc R . H
H17C 1 0.9563(5) 0.1764(20) 0.7274(15) 0.086 Uiso calc R . H
C18 1 1.1112(4) 0.3102(3) 0.4502(4) 0.056 Uani d . . C
H18A 1 1.1796(16) 0.3824(13) 0.5169(12) 0.083 Uiso calc R . H
H18B 1 1.0695(4) 0.3319(21) 0.3561(15) 0.083 Uiso calc R . H
H18C 1 1.1694(18) 0.2531(9) 0.4276(26) 0.083 Uiso calc R . H

loop_
_atom_type_symbol
_atom_type_description
_atom_type_scat_source
_atom_type_scat_dispersion_real
_atom_type_scat_dispersion_imag
C C 'International Tables Vol C Tables 4.2.6.8 and 6.1.1.4' 0.0033 0.001
H H 'International Tables Vol C Tables 4.2.6.8 and 6.1.1.4' 0.0000 0.000
O O 'International Tables Vol C Tables 4.2.6.8 and 6.1.1.4' 0.0106 0.006

loop_
_geom_angle_atom_site_label_1
_geom_angle_atom_site_label_2
_geom_angle_atom_site_label_3
_geom_angle
C10 O2 C11 116.5(3)
C12 O4 C13 115.7(3)
C2 O5 C14 113.5(2)
C2 O6 C16 116.6(2)
C10 C1 C12 106.8(2)
C10 C1 C8 112.3(2)
C12 C1 C8 111.3(2)
C10 C1 C2 114.4(2)
C12 C1 C2 112.1(2)
C8 C1 C2 100.0(2)
O6 C2 O5 111.5(2)
O6 C2 C3 117.4(2)
O5 C2 C3 109.5(2)
O6 C2 C1 109.2(2)
O5 C2 C1 103.0(2)
C3 C2 C1 105.1(2)
C9 C3 C4A 121.9(3)
C9 C3 C4B 123.1(5)
C9 C3 C2 129.0(3)
C4A C3 C2 108.4(3)
C4B C3 C2 100.9(5)
C5 C4A C3 127.9(3)
C5 C4A C8 101.0(3)
C3 C4A C8 102.1(3)
C3 C4B C8 104.7(6)
C3 C4B C5 122.1(9)
C8 C4B C5 100.1(8)
C4A C5 C6 103.9(3)
C6 C5 C4B 108.3(4)
C5 C6 C7 106.8(3)
C8 C7 C6 101.7(3)
C7 C8 C4B 116.7(5)
C7 C8 C1 127.7(3)
C4B C8 C1 110.1(3)
C7 C8 C4A 100.6(3)
C1 C8 C4A 102.8(3)
O1 C10 O2 123.6(3)
O1 C10 C1 123.2(3)
O2 C10 C1 113.2(2)
O3 C12 O4 123.7(3)
O3 C12 C1 123.9(3)
O4 C12 C1 112.4(2)
O5 C14 C15 111.6(2)
C14 C15 C16 106.8(2)
C14 C15 C17 109.2(2)
C16 C15 C17 110.2(3)
C14 C15 C18 110.7(3)
C16 C15 C18 110.3(3)
C17 C15 C18 109.6(3)
O6 C16 C15 112.7(2)

loop_
_geom_bond_atom_site_label_1
_geom_bond_atom_site_label_2
_geom_bond_distance
O1 C10 1.188(3)
O2 C10 1.335(4)
O2 C11 1.447(4)
O3 C12 1.199(4)
O4 C12 1.332(4)
O4 C13 1.440(4)
O5 C2 1.430(3)
O5 C14 1.438(4)
O6 C2 1.401(3)
O6 C16 1.440(4)
C1 C10 1.529(4)
C1 C12 1.533(4)
C1 C8 1.545(4)
C1 C2 1.577(4)
C2 C3 1.547(4)
C3 C9 1.314(4)
C3 C4A 1.499(5)
C3 C4B 1.501(2)
C4A C5 1.488(5)
C4A C8 1.572(5)
C4B C8 1.516(12)
C4B C5 1.566(13)
C5 C6 1.547(5)
C6 C7 1.551(5)
C7 C8 1.515(4)
C14 C15 1.518(4)
C15 C16 1.520(4)
C15 C17 1.529(4)
C15 C18 1.532(4)

loop_
_geom_torsion_atom_site_label_1
_geom_torsion_atom_site_label_2
_geom_torsion_atom_site_label_3
_geom_torsion_atom_site_label_4
_geom_torsion
C16 O6 C2 O5 -49.8(3)
C16 O6 C2 C3 77.7(3)
C16 O6 C2 C1 -162.9(2)
C14 O5 C2 O6 53.4(3)
C14 O5 C2 C3 -78.3(3)
C14 O5 C2 C1 170.3(2)
C10 C1 C2 O6 -37.8(3)
C12 C1 C2 O6 84.0(3)
C8 C1 C2 O6 -158.0(2)
C10 C1 C2 O5 -156.4(2)
C12 C1 C2 O5 -34.6(3)
C8 C1 C2 O5 83.4(2)
C10 C1 C2 C3 89.0(3)
C12 C1 C2 C3 -149.2(2)
C8 C1 C2 C3 -31.2(3)
O6 C2 C3 C9 -43.6(5)
O5 C2 C3 C9 84.9(4)
C1 C2 C3 C9 -165.2(3)
O6 C2 C3 C4A 126.8(3)
O5 C2 C3 C4A -104.7(3)
C1 C2 C3 C4A 5.3(3)
O6 C2 C3 C4B 165.8(7)
O5 C2 C3 C4B -65.7(7)
C1 C2 C3 C4B 44.3(7)
C9 C3 C4A C5 -51.6(6)
C4B C3 C4A C5 52.8(8)
C2 C3 C4A C5 137.1(4)
C9 C3 C4A C8 -166.1(3)
C4B C3 C4A C8 -61.7(7)
C2 C3 C4A C8 22.6(3)
C9 C3 C4B C8 168.5(5)
C4A C3 C4B C8 67.3(9)
C2 C3 C4B C8 -38.5(10)
C9 C3 C4B C5 56.4(13)
C4A C3 C4B C5 -44.8(9)
C2 C3 C4B C5 -150.7(8)
C3 C4A C5 C6 -153.0(4)
C8 C4A C5 C6 -38.0(4)
C3 C4A C5 C4B -51.0(6)
C8 C4A C5 C4B 64.0(6)
C3 C4B C5 C4A 46.3(7)
C8 C4B C5 C4A -68.2(8)
C3 C4B C5 C6 135.5(8)
C8 C4B C5 C6 21.0(7)
C4A C5 C6 C7 12.2(4)
C4B C5 C6 C7 -26.7(6)
C5 C6 C7 C8 19.7(4)
C6 C7 C8 C4B -6.7(7)
C6 C7 C8 C1 -157.7(3)
C6 C7 C8 C4A -42.3(3)
C3 C4B C8 C7 -135.9(6)
C5 C4B C8 C7 -8.7(8)
C3 C4B C8 C1 19.9(11)
C5 C4B C8 C1 147.1(4)
C3 C4B C8 C4A -64.7(6)
C5 C4B C8 C4A 62.5(8)
C10 C1 C8 C7 38.1(4)
C12 C1 C8 C7 -81.7(4)
C2 C1 C8 C7 159.7(3)
C10 C1 C8 C4B -114.4(7)
C12 C1 C8 C4B 125.8(7)
C2 C1 C8 C4B 7.2(7)
C10 C1 C8 C4A -76.3(3)
C12 C1 C8 C4A 163.9(3)
C2 C1 C8 C4A 45.3(3)
C5 C4A C8 C7 51.2(4)
C3 C4A C8 C7 -175.8(3)
C5 C4A C8 C4B -69.4(6)
C3 C4A C8 C4B 63.6(4)
C5 C4A C8 C1 -175.9(3)
C3 C4A C8 C1 -43.0(3)
C11 O2 C10 O1 2.8(4)
C11 O2 C10 C1 -176.2(3)
C12 C1 C10 O1 10.4(4)
C8 C1 C10 O1 -111.9(3)
C2 C1 C10 O1 135.1(3)
C12 C1 C10 O2 -170.6(2)
C8 C1 C10 O2 67.1(3)
C2 C1 C10 O2 -45.9(3)
C13 O4 C12 O3 -5.7(4)
C13 O4 C12 C1 174.8(3)
C10 C1 C12 O3 -110.7(3)
C8 C1 C12 O3 12.2(4)
C2 C1 C12 O3 123.3(3)
C10 C1 C12 O4 68.7(3)
C8 C1 C12 O4 -168.3(2)
C2 C1 C12 O4 -57.3(3)
C2 O5 C14 C15 -58.2(3)
O5 C14 C15 C16 54.5(3)
O5 C14 C15 C17 173.7(2)
O5 C14 C15 C18 -65.6(3)
C2 O6 C16 C15 50.4(3)
C14 C15 C16 O6 -50.1(3)
C17 C15 C16 O6 -168.6(2)
C18 C15 C16 O6 70.3(3)
